data_2210577
loop_
_publ_author_name
'Cao, Shu-Xia'
'Liu, Jin-Ming'
'Xie Ya-Li'
'Liao, Xin-Cheng'
'Zhao, Yu-Fen'

_publ_section_title (3<i>S</i>,8<i>S</i>)-3,8-Diisopropyl-1,6-dioxa-4,9-diaza-5\l^5^-phosphaspiro[4.4]nonane-2,7-dione
_journal_coeditor_code DN2061
_journal_issue 10
_journal_name_full 'Acta Crystallographica Section E'
_journal_page_first o4642
_journal_page_last o4643
_journal_paper_doi 10.1107/S1600536806037792
_journal_volume 62
_journal_year 2006
_chemical_formula_iupac 'C10 H19 N2 O4 P'
_chemical_formula_moiety 'C10 H19 N2 O4 P'
_chemical_formula_sum 'C10 H19 N2 O4 P'
_chemical_formula_weight 262.24
_chemical_name_systematic
;
(3S,8S)-3,8-Diisopropyl-1,6-dioxa-4,9-diaza-5\l^5^-
phosphaspiro[4.4]nonane-2,7-dione
;
_space_group_IT_number 4
_symmetry_cell_setting monoclinic
_symmetry_space_group_name_Hall 'P 2yb'
_symmetry_space_group_name_H-M 'P 1 21 1'
_atom_sites_solution_hydrogens geom
_atom_sites_solution_primary direct
_atom_sites_solution_secondary difmap
_audit_creation_method SHELXL97
_cell_angle_alpha 90.00
_cell_angle_beta 103.413(2)
_cell_angle_gamma 90.00
_cell_formula_units_Z 2
_cell_length_a 10.3925(17)
_cell_length_b 6.0362(10)
_cell_length_c 11.2115(19)
_cell_measurement_reflns_used 1216
_cell_measurement_temperature 291(2)
_cell_measurement_theta_max 20.37
_cell_measurement_theta_min 2.41
_cell_volume 684.1(2)
_computing_cell_refinement SMART
_computing_data_collection 'SMART (Bruker, 2004)'
_computing_data_reduction 'SAINT (Bruker, 2004)'
_computing_molecular_graphics
;
ORTEPIII (Burnett & Johnson, 1996), ORTEP-3 for Windows (Farrugia,
1997) and
PLATON (Spek, 2003)
;
_computing_publication_material SHELXL97
_computing_structure_refinement 'SHELXL97 (Sheldrick, 1997)'
_computing_structure_solution 'SHELXS97 (Sheldrick, 1997)'
_diffrn_ambient_temperature 291(2)
_diffrn_measured_fraction_theta_full 0.996
_diffrn_measured_fraction_theta_max 0.996
_diffrn_measurement_device_type 'Bruker APEX2 CCD area-detector'
_diffrn_measurement_method '\f and \w'
_diffrn_radiation_monochromator graphite
_diffrn_radiation_source 'fine-focus sealed tube'
_diffrn_radiation_type MoK\a
_diffrn_radiation_wavelength 0.71073
_diffrn_reflns_av_R_equivalents 0.0235
_diffrn_reflns_av_sigmaI/netI 0.0450
_diffrn_reflns_limit_h_max 12
_diffrn_reflns_limit_h_min -12
_diffrn_reflns_limit_k_max 7
_diffrn_reflns_limit_k_min -7
_diffrn_reflns_limit_l_max 12
_diffrn_reflns_limit_l_min -13
_diffrn_reflns_number 4127
_diffrn_reflns_theta_full 25.50
_diffrn_reflns_theta_max 25.50
_diffrn_reflns_theta_min 2.41
_diffrn_standards_decay_% 0
_diffrn_standards_interval_count 0
_diffrn_standards_interval_time 0
_diffrn_standards_number 0
_exptl_absorpt_coefficient_mu 0.206
_exptl_absorpt_correction_T_max 0.9809
_exptl_absorpt_correction_T_min 0.9529
_exptl_absorpt_correction_type multi-scan
_exptl_absorpt_process_details '(SADABS; Bruker, 2004)'
_exptl_crystal_colour colourless
_exptl_crystal_density_diffrn 1.273
_exptl_crystal_density_method 'not measured'
_exptl_crystal_description block
_exptl_crystal_F_000 280
_exptl_crystal_size_max 0.24
_exptl_crystal_size_mid 0.11
_exptl_crystal_size_min 0.09
_refine_diff_density_max 0.771
_refine_diff_density_min -0.222
_refine_ls_abs_structure_details 'Flack (1983)'
_refine_ls_abs_structure_Flack -0.05(16)
_refine_ls_extinction_method none
_refine_ls_goodness_of_fit_ref 1.033
_refine_ls_hydrogen_treatment mixed
_refine_ls_matrix_type full
_refine_ls_number_parameters 161
_refine_ls_number_reflns 2471
_refine_ls_number_restraints 1
_refine_ls_restrained_S_all 1.033
_refine_ls_R_factor_all 0.0651
_refine_ls_R_factor_gt 0.0526
_refine_ls_shift/su_max 0.000
_refine_ls_shift/su_mean 0.000
_refine_ls_structure_factor_coef Fsqd
_refine_ls_weighting_details 'calc w = 1/[\s^2^(Fo^2^)+(0.0824P)^2^] where P=(Fo^2^+2Fc^2^)/3'
_refine_ls_weighting_scheme calc
_refine_ls_wR_factor_gt 0.1251
_refine_ls_wR_factor_ref 0.1361
_reflns_number_gt 2053
_reflns_number_total 2471
_reflns_threshold_expression I>2\s(I)
_cod_data_source_file dn2061.cif
_cod_data_source_block I
_cod_original_sg_symbol_H-M 'P 21'
_cod_database_code 2210577
_cod_database_fobs_code 2210577

loop_
_symmetry_equiv_pos_as_xyz
'x, y, z'
'-x, y+1/2, -z'

loop_
_atom_site_type_symbol
_atom_site_label
_atom_site_fract_x
_atom_site_fract_y
_atom_site_fract_z
_atom_site_U_iso_or_equiv
_atom_site_adp_type
_atom_site_calc_flag
_atom_site_refinement_flags
_atom_site_occupancy
P P1 0.73147(8) 0.62928(16) 0.92500(8) 0.0426(3) Uani d . 1
H H1P 0.761(3) 0.631(8) 1.041(3) 0.051 Uiso d . 1
O O1 0.4756(3) 0.1747(4) 0.8703(3) 0.0635(8) Uani d . 1
O O2 0.6642(2) 0.3639(4) 0.9248(2) 0.0496(6) Uani d . 1
O O3 0.7979(2) 0.8945(4) 0.9242(2) 0.0512(6) Uani d . 1
O O4 0.9590(3) 1.0836(4) 0.8696(3) 0.0654(8) Uani d . 1
N N1 0.5861(2) 0.7226(5) 0.8551(3) 0.0459(7) Uani d . 1
H H1 0.5758 0.8581 0.8312 0.055 Uiso calc R 1
N N2 0.8419(3) 0.5378(5) 0.8553(3) 0.0470(7) Uani d . 1
H H2 0.8403 0.4021 0.8318 0.056 Uiso calc R 1
C C1 0.8268(5) 0.7790(11) 0.6144(4) 0.0871(16) Uani d . 1
H H1A 0.8390 0.7908 0.5323 0.131 Uiso calc R 1
H H1B 0.8037 0.9215 0.6412 0.131 Uiso calc R 1
H H1C 0.7573 0.6753 0.6160 0.131 Uiso calc R 1
C C2 0.9545(4) 0.6993(8) 0.6992(4) 0.0647(12) Uani d . 1
H H2A 1.0233 0.8082 0.6952 0.078 Uiso calc R 1
C C3 0.9982(6) 0.4796(12) 0.6576(6) 0.108(2) Uani d . 1
H H3A 0.9268 0.3752 0.6474 0.163 Uiso calc R 1
H H3B 1.0726 0.4253 0.7180 0.163 Uiso calc R 1
H H3C 1.0230 0.4987 0.5809 0.163 Uiso calc R 1
C C4 0.9427(3) 0.6876(6) 0.8335(3) 0.0487(9) Uani d . 1
H H4 1.0284 0.6439 0.8853 0.058 Uiso calc R 1
C C5 0.9028(3) 0.9076(6) 0.8773(3) 0.0482(9) Uani d . 1
C C6 0.5353(4) 0.3504(6) 0.8775(3) 0.0466(9) Uani d . 1
C C7 0.4743(3) 0.5709(6) 0.8342(3) 0.0462(9) Uani d . 1
H H7 0.4148 0.6148 0.8863 0.055 Uiso calc R 1
C C8 0.3948(4) 0.5590(7) 0.7001(4) 0.0579(11) Uani d . 1
H H8 0.3242 0.4496 0.6963 0.070 Uiso calc R 1
C C9 0.4801(5) 0.4798(11) 0.6152(4) 0.0833(15) Uani d . 1
H H9A 0.4325 0.4978 0.5315 0.125 Uiso calc R 1
H H9B 0.5015 0.3262 0.6309 0.125 Uiso calc R 1
H H9C 0.5601 0.5654 0.6296 0.125 Uiso calc R 1
C C10 0.3296(5) 0.7789(10) 0.6586(6) 0.0949(18) Uani d . 1
H H10A 0.3963 0.8875 0.6559 0.142 Uiso calc R 1
H H10B 0.2785 0.8260 0.7152 0.142 Uiso calc R 1
H H10C 0.2725 0.7627 0.5784 0.142 Uiso calc R 1

loop_
_atom_site_aniso_label
_atom_site_aniso_U_11
_atom_site_aniso_U_22
_atom_site_aniso_U_33
_atom_site_aniso_U_12
_atom_site_aniso_U_13
_atom_site_aniso_U_23
P1 0.0439(4) 0.0355(4) 0.0477(5) 0.0025(4) 0.0096(3) -0.0001(4)
O1 0.0642(16) 0.047(2) 0.0848(18) -0.0069(14) 0.0279(13) 0.0009(14)
O2 0.0485(14) 0.0368(13) 0.0659(16) 0.0015(12) 0.0183(12) 0.0066(12)
O3 0.0442(13) 0.0386(14) 0.0688(17) -0.0019(12) 0.0095(11) -0.0090(13)
O4 0.0536(15) 0.044(2) 0.095(2) -0.0072(12) 0.0108(13) 0.0015(14)
N1 0.0436(16) 0.0318(14) 0.0589(17) 0.0011(13) 0.0048(13) 0.0024(13)
N2 0.0520(18) 0.0319(15) 0.0607(18) 0.0000(13) 0.0202(14) -0.0026(13)
C1 0.085(3) 0.113(5) 0.061(3) -0.018(3) 0.012(2) 0.017(3)
C2 0.058(2) 0.064(3) 0.080(3) -0.011(2) 0.032(2) 0.001(2)
C3 0.130(5) 0.088(4) 0.134(5) -0.011(4) 0.084(4) -0.020(4)
C4 0.0372(17) 0.044(2) 0.063(2) 0.0001(15) 0.0080(15) 0.0079(16)
C5 0.0440(18) 0.040(2) 0.053(2) -0.0011(17) -0.0026(16) 0.0053(17)
C6 0.056(2) 0.039(2) 0.050(2) -0.0009(18) 0.0246(17) -0.0029(16)
C7 0.0434(18) 0.041(2) 0.057(2) -0.0055(15) 0.0177(15) -0.0060(15)
C8 0.044(2) 0.055(3) 0.071(3) -0.0114(18) 0.0044(18) -0.0031(19)
C9 0.092(3) 0.106(4) 0.053(3) -0.030(3) 0.018(2) -0.013(3)
C10 0.071(3) 0.073(4) 0.118(4) -0.005(3) -0.025(3) 0.016(3)

loop_
_atom_type_symbol
_atom_type_description
_atom_type_scat_dispersion_real
_atom_type_scat_dispersion_imag
_atom_type_scat_source
C C 0.0033 0.0016 'International Tables Vol C Tables 4.2.6.8 and 6.1.1.4'
H H 0.0000 0.0000 'International Tables Vol C Tables 4.2.6.8 and 6.1.1.4'
N N 0.0061 0.0033 'International Tables Vol C Tables 4.2.6.8 and 6.1.1.4'
O O 0.0106 0.0060 'International Tables Vol C Tables 4.2.6.8 and 6.1.1.4'
P P 0.1023 0.0942 'International Tables Vol C Tables 4.2.6.8 and 6.1.1.4'

loop_
_geom_angle_atom_site_label_1
_geom_angle_atom_site_label_2
_geom_angle_atom_site_label_3
_geom_angle
N2 P1 N1 124.34(14)
N2 P1 O3 89.12(13)
N1 P1 O3 90.25(14)
N2 P1 O2 90.86(14)
N1 P1 O2 89.43(13)
O3 P1 O2 179.59(14)
N2 P1 H1P 117.9(15)
N1 P1 H1P 117.7(15)
O3 P1 H1P 90(2)
O2 P1 H1P 91(2)
C6 O2 P1 115.1(2)
C5 O3 P1 115.0(2)
C7 N1 P1 118.4(3)
C7 N1 H1 120.8
P1 N1 H1 120.8
C4 N2 P1 119.2(3)
C4 N2 H2 120.4
P1 N2 H2 120.4
C2 C1 H1A 109.5
C2 C1 H1B 109.5
H1A C1 H1B 109.5
C2 C1 H1C 109.5
H1A C1 H1C 109.5
H1B C1 H1C 109.5
C3 C2 C1 111.5(5)
C3 C2 C4 111.1(4)
C1 C2 C4 111.8(3)
C3 C2 H2A 107.4
C1 C2 H2A 107.4
C4 C2 H2A 107.4
C2 C3 H3A 109.5
C2 C3 H3B 109.5
H3A C3 H3B 109.5
C2 C3 H3C 109.5
H3A C3 H3C 109.5
H3B C3 H3C 109.5
N2 C4 C5 103.3(3)
N2 C4 C2 114.8(3)
C5 C4 C2 111.6(3)
N2 C4 H4 109.0
C5 C4 H4 109.0
C2 C4 H4 109.0
O4 C5 O3 122.1(4)
O4 C5 C4 124.7(3)
O3 C5 C4 113.2(3)
O1 C6 O2 122.1(4)
O1 C6 C7 125.2(3)
O2 C6 C7 112.7(3)
N1 C7 C6 104.1(3)
N1 C7 C8 114.5(3)
C6 C7 C8 111.3(3)
N1 C7 H7 108.9
C6 C7 H7 108.9
C8 C7 H7 108.9
C10 C8 C9 111.6(5)
C10 C8 C7 111.1(4)
C9 C8 C7 111.5(3)
C10 C8 H8 107.5
C9 C8 H8 107.5
C7 C8 H8 107.5
C8 C9 H9A 109.5
C8 C9 H9B 109.5
H9A C9 H9B 109.5
C8 C9 H9C 109.5
H9A C9 H9C 109.5
H9B C9 H9C 109.5
C8 C10 H10A 109.5
C8 C10 H10B 109.5
H10A C10 H10B 109.5
C8 C10 H10C 109.5
H10A C10 H10C 109.5
H10B C10 H10C 109.5

loop_
_geom_bond_atom_site_label_1
_geom_bond_atom_site_label_2
_geom_bond_distance
P1 N2 1.627(3)
P1 N1 1.632(3)
P1 O3 1.744(3)
P1 O2 1.747(3)
P1 H1P 1.27(3)
O1 C6 1.223(4)
O2 C6 1.323(4)
O3 C5 1.318(4)
O4 C5 1.225(4)
N1 C7 1.455(4)
N1 H1 0.8600
N2 C4 1.448(4)
N2 H2 0.8600
C1 C2 1.520(6)
C1 H1A 0.9600
C1 H1B 0.9600
C1 H1C 0.9600
C2 C3 1.510(8)
C2 C4 1.540(6)
C2 H2A 0.9800
C3 H3A 0.9600
C3 H3B 0.9600
C3 H3C 0.9600
C4 C5 1.507(5)
C4 H4 0.9800
C6 C7 1.505(5)
C7 C8 1.541(5)
C7 H7 0.9800
C8 C10 1.514(7)
C8 C9 1.520(6)
C8 H8 0.9800
C9 H9A 0.9600
C9 H9B 0.9600
C9 H9C 0.9600
C10 H10A 0.9600
C10 H10B 0.9600
C10 H10C 0.9600

loop_
_geom_hbond_atom_site_label_D
_geom_hbond_atom_site_label_H
_geom_hbond_atom_site_label_A
_geom_hbond_site_symmetry_A
_geom_hbond_distance_DH
_geom_hbond_distance_HA
_geom_hbond_distance_DA
_geom_hbond_angle_DHA
N2 H2 O4 1_545 0.86 2.27 2.989(4) 141.2
N1 H1 O1 1_565 0.86 2.27 2.981(4) 140.5

loop_
_cod_related_entry_id
_cod_related_entry_database
_cod_related_entry_code
1 ChemSpider 21178660
